data_7154407
loop_
_publ_author_name
'Sun, Jing'
'Chen, Liang'
'Gong, Hui'
'Yan, Chao-Guo'

_publ_section_title
;
 Convenient synthesis of functionalized spiro[indoline-3,2'-pyrrolizines]
 or spiro[indoline-3,3'-pyrrolidines] via multicomponent reactions.
;
_journal_issue 21
_journal_name_full 'Organic &amp; biomolecular chemistry'
_journal_page_first 5905
_journal_page_last 5917
_journal_paper_doi 10.1039/c5ob00437c
_journal_volume 13
_journal_year 2015
_chemical_absolute_configuration ad
_chemical_formula_moiety 'C33 H32 N2 O7 S'
_chemical_formula_sum 'C33 H32 N2 O7 S'
_chemical_formula_weight 600.67
_chemical_name_systematic
; 
 ? 
;
_space_group_IT_number 19
_symmetry_cell_setting orthorhombic
_symmetry_space_group_name_Hall 'P 2ac 2ab'
_symmetry_space_group_name_H-M 'P 21 21 21'
_atom_sites_solution_hydrogens geom
_atom_sites_solution_primary direct
_atom_sites_solution_secondary difmap
_audit_block_doi 10.5517/cc1492wd
_audit_creation_method SHELXL-97
_audit_update_record
;
2015-02-27 deposited with the CCDC.
2015-04-02 downloaded from the CCDC.
;
_cell_angle_alpha 90.00
_cell_angle_beta 90.00
_cell_angle_gamma 90.00
_cell_formula_units_Z 4
_cell_length_a 18.950(7)
_cell_length_b 13.964(6)
_cell_length_c 11.122(5)
_cell_measurement_reflns_used 7536
_cell_measurement_temperature 296(2)
_cell_measurement_theta_max 25.89
_cell_measurement_theta_min 2.34
_cell_volume 2943(2)
_computing_cell_refinement 'Bruker SMART'
_computing_data_collection 'Bruker SMART'
_computing_data_reduction 'Bruker SAINT'
_computing_molecular_graphics 'Bruker SHELXTL'
_computing_publication_material 'Bruker SHELXTL'
_computing_structure_refinement 'SHELXL-97 (Sheldrick, 2008)'
_computing_structure_solution 'SHELXS-97 (Sheldrick, 2008)'
_diffrn_ambient_temperature 296(2)
_diffrn_measured_fraction_theta_full 0.984
_diffrn_measured_fraction_theta_max 0.984
_diffrn_measurement_device_type 'CCD area detector'
_diffrn_measurement_method 'phi and omega scans'
_diffrn_radiation_monochromator graphite
_diffrn_radiation_source 'fine-focus sealed tube'
_diffrn_radiation_type MoK\a
_diffrn_radiation_wavelength 0.71073
_diffrn_reflns_av_R_equivalents 0.1319
_diffrn_reflns_av_sigmaI/netI 0.1324
_diffrn_reflns_limit_h_max 24
_diffrn_reflns_limit_h_min -22
_diffrn_reflns_limit_k_max 15
_diffrn_reflns_limit_k_min -18
_diffrn_reflns_limit_l_max 14
_diffrn_reflns_limit_l_min -14
_diffrn_reflns_number 27278
_diffrn_reflns_theta_full 27.81
_diffrn_reflns_theta_max 27.81
_diffrn_reflns_theta_min 1.81
_exptl_absorpt_coefficient_mu 0.163
_exptl_absorpt_correction_T_max 0.959
_exptl_absorpt_correction_T_min 0.944
_exptl_absorpt_correction_type multi-scan
_exptl_absorpt_process_details sadabs
_exptl_crystal_colour colorless
_exptl_crystal_density_diffrn 1.356
_exptl_crystal_density_method 'not measured'
_exptl_crystal_description block
_exptl_crystal_F_000 1264
_exptl_crystal_size_max 0.36
_exptl_crystal_size_mid 0.28
_exptl_crystal_size_min 0.26
_refine_diff_density_max 0.417
_refine_diff_density_min -0.430
_refine_diff_density_rms 0.171
_refine_ls_abs_structure_details 'Flack H D (1983), Acta Cryst. A39, 876-881'
_refine_ls_abs_structure_Flack 0.11(11)
_refine_ls_extinction_coef 0.035(2)
_refine_ls_extinction_expression Fc^*^=kFc[1+0.001xFc^2^\l^3^/sin(2\q)]^-1/4^
_refine_ls_extinction_method SHELXL
_refine_ls_goodness_of_fit_ref 0.970
_refine_ls_hydrogen_treatment constr
_refine_ls_matrix_type full
_refine_ls_number_parameters 392
_refine_ls_number_reflns 6853
_refine_ls_number_restraints 0
_refine_ls_restrained_S_all 0.970
_refine_ls_R_factor_all 0.1429
_refine_ls_R_factor_gt 0.0623
_refine_ls_shift/su_max 0.001
_refine_ls_shift/su_mean 0.000
_refine_ls_structure_factor_coef Fsqd
_refine_ls_weighting_details 'calc w=1/[\s^2^(Fo^2^)+(0.0673P)^2^+0.0000P] where P=(Fo^2^+2Fc^2^)/3'
_refine_ls_weighting_scheme calc
_refine_ls_wR_factor_gt 0.1239
_refine_ls_wR_factor_ref 0.1563
_reflns_number_gt 3702
_reflns_number_total 6853
_reflns_threshold_expression >2sigma(I)
_cod_data_source_file c5ob00437c3.cif
_cod_data_source_block 3b
_cod_depositor_comments 'Adding full bibliography for 7154402--7154411.cif.'
_cod_original_sg_symbol_H-M 'P 21 21 21 '
_cod_database_code 7154407

loop_
_symmetry_equiv_pos_as_xyz
'x, y, z'
'-x+1/2, -y, z+1/2'
'x+1/2, -y+1/2, -z'
'-x, y+1/2, -z+1/2'

loop_
_atom_site_label
_atom_site_type_symbol
_atom_site_fract_x
_atom_site_fract_y
_atom_site_fract_z
_atom_site_U_iso_or_equiv
_atom_site_adp_type
_atom_site_occupancy
_atom_site_symmetry_multiplicity
_atom_site_calc_flag
_atom_site_refinement_flags
C1 C 0.1666(2) 0.0576(2) 0.3943(4) 0.0561(10) Uani 1 1 d .
H1A H 0.2148 0.0352 0.4030 0.067 Uiso 1 1 calc R
H1B H 0.1376 0.0041 0.3688 0.067 Uiso 1 1 calc R
C2 C 0.0890(2) 0.2008(2) 0.4653(4) 0.0605(11) Uani 1 1 d .
H2A H 0.0391 0.1982 0.4840 0.073 Uiso 1 1 calc R
H2B H 0.1074 0.2619 0.4926 0.073 Uiso 1 1 calc R
C3 C 0.10067(16) 0.1895(2) 0.3290(4) 0.0470(9) Uani 1 1 d .
H3 H 0.0597 0.1573 0.2936 0.056 Uiso 1 1 calc R
C4 C 0.22434(16) 0.1948(2) 0.2836(3) 0.0390(8) Uani 1 1 d .
C5 C 0.27738(16) 0.1400(3) 0.2075(3) 0.0443(9) Uani 1 1 d .
C6 C 0.3780(2) 0.1608(3) 0.0874(5) 0.0801(14) Uani 1 1 d .
H6A H 0.4000 0.1052 0.1217 0.120 Uiso 1 1 calc R
H6B H 0.4134 0.2081 0.0702 0.120 Uiso 1 1 calc R
H6C H 0.3543 0.1434 0.0144 0.120 Uiso 1 1 calc R
C7 C 0.26027(16) 0.2402(2) 0.3927(3) 0.0412(8) Uani 1 1 d .
H7A H 0.2892 0.2931 0.3648 0.049 Uiso 1 1 calc R
H7B H 0.2240 0.2667 0.4444 0.049 Uiso 1 1 calc R
C8 C 0.30568(17) 0.1751(3) 0.4667(4) 0.0486(9) Uani 1 1 d .
C9 C 0.3534(3) 0.1483(4) 0.6570(4) 0.0860(15) Uani 1 1 d .
H9A H 0.3345 0.0847 0.6634 0.129 Uiso 1 1 calc R
H9B H 0.3547 0.1772 0.7353 0.129 Uiso 1 1 calc R
H9C H 0.4003 0.1453 0.6247 0.129 Uiso 1 1 calc R
C10 C 0.3742(2) 0.5637(3) 0.1046(4) 0.0656(11) Uani 1 1 d .
H10 H 0.3450 0.6074 0.1436 0.079 Uiso 1 1 calc R
C11 C 0.4463(3) 0.5756(3) 0.1091(5) 0.0831(15) Uani 1 1 d .
H11 H 0.4652 0.6274 0.1506 0.100 Uiso 1 1 calc R
C12 C 0.4901(2) 0.5123(3) 0.0537(5) 0.0868(16) Uani 1 1 d .
H12 H 0.5388 0.5205 0.0573 0.104 Uiso 1 1 calc R
C13 C 0.4621(2) 0.4372(4) -0.0069(5) 0.0817(14) Uani 1 1 d .
H13 H 0.4915 0.3931 -0.0446 0.098 Uiso 1 1 calc R
C14 C 0.3895(2) 0.4261(3) -0.0125(4) 0.0655(12) Uani 1 1 d .
H14 H 0.3709 0.3748 -0.0555 0.079 Uiso 1 1 calc R
C15 C 0.34470(17) 0.4882(2) 0.0432(4) 0.0475(9) Uani 1 1 d .
C16 C 0.26603(17) 0.4785(2) 0.0352(4) 0.0525(10) Uani 1 1 d .
H16A H 0.2445 0.5283 0.0837 0.063 Uiso 1 1 calc R
H16B H 0.2517 0.4890 -0.0476 0.063 Uiso 1 1 calc R
C17 C 0.22533(15) 0.3694(2) 0.1917(3) 0.0397(8) Uani 1 1 d .
C18 C 0.18691(15) 0.2717(2) 0.2013(3) 0.0372(8) Uani 1 1 d .
C19 C 0.18361(16) 0.2416(2) 0.0713(3) 0.0413(8) Uani 1 1 d .
C20 C 0.15744(19) 0.1601(3) 0.0173(4) 0.0532(10) Uani 1 1 d .
H20 H 0.1366 0.1122 0.0632 0.064 Uiso 1 1 calc R
C21 C 0.1626(2) 0.1509(3) -0.1053(4) 0.0661(12) Uani 1 1 d .
H21 H 0.1448 0.0966 -0.1428 0.079 Uiso 1 1 calc R
C22 C 0.1939(2) 0.2214(4) -0.1729(4) 0.0712(13) Uani 1 1 d .
H22 H 0.1973 0.2139 -0.2558 0.085 Uiso 1 1 calc R
C23 C 0.22065(19) 0.3033(3) -0.1196(4) 0.0605(11) Uani 1 1 d .
H23 H 0.2416 0.3512 -0.1653 0.073 Uiso 1 1 calc R
C24 C 0.21530(16) 0.3112(3) 0.0005(3) 0.0423(8) Uani 1 1 d .
C25 C 0.11345(16) 0.2842(2) 0.2634(3) 0.0431(9) Uani 1 1 d .
H25 H 0.1176 0.3351 0.3237 0.052 Uiso 1 1 calc R
C26 C 0.05607(16) 0.3117(3) 0.1766(4) 0.0518(10) Uani 1 1 d .
C27 C 0.06242(17) 0.4044(3) 0.1123(4) 0.0469(9) Uani 1 1 d .
C28 C 0.08247(19) 0.4883(3) 0.1682(4) 0.0594(11) Uani 1 1 d .
H28 H 0.0936 0.4873 0.2496 0.071 Uiso 1 1 calc R
C29 C 0.0864(2) 0.5730(3) 0.1066(4) 0.0626(11) Uani 1 1 d .
H29 H 0.0983 0.6294 0.1462 0.075 Uiso 1 1 calc R
C30 C 0.07257(17) 0.5735(3) -0.0150(4) 0.0529(10) Uani 1 1 d .
C31 C 0.0568(2) 0.6654(3) -0.1923(5) 0.0778(13) Uani 1 1 d .
H31A H 0.0880 0.6265 -0.2398 0.117 Uiso 1 1 calc R
H31B H 0.0595 0.7307 -0.2191 0.117 Uiso 1 1 calc R
H31C H 0.0093 0.6426 -0.2011 0.117 Uiso 1 1 calc R
C32 C 0.05388(18) 0.4897(3) -0.0729(4) 0.0618(11) Uani 1 1 d .
H32 H 0.0445 0.4898 -0.1550 0.074 Uiso 1 1 calc R
C33 C 0.04931(18) 0.4068(3) -0.0082(4) 0.0559(10) Uani 1 1 d .
H33 H 0.0369 0.3504 -0.0474 0.067 Uiso 1 1 calc R
N1 N 0.16357(13) 0.13251(17) 0.3070(3) 0.0409(7) Uani 1 1 d .
N2 N 0.23905(13) 0.38649(18) 0.0744(3) 0.0439(7) Uani 1 1 d .
O1 O 0.27367(13) 0.05752(17) 0.1802(3) 0.0615(7) Uani 1 1 d .
O2 O 0.32821(11) 0.19928(15) 0.1706(2) 0.0493(6) Uani 1 1 d .
O3 O 0.33681(15) 0.1073(2) 0.4289(3) 0.0756(9) Uani 1 1 d .
O4 O 0.30953(13) 0.20437(18) 0.5790(2) 0.0582(7) Uani 1 1 d .
O5 O 0.23727(12) 0.42379(15) 0.2729(2) 0.0512(6) Uani 1 1 d .
O6 O 0.00706(13) 0.25899(19) 0.1552(3) 0.0745(9) Uani 1 1 d .
O7 O 0.07695(13) 0.66009(19) -0.0703(3) 0.0684(8) Uani 1 1 d .
S1 S 0.13444(5) 0.10482(7) 0.53750(10) 0.0616(3) Uani 1 1 d .

loop_
_atom_site_aniso_label
_atom_site_aniso_U_11
_atom_site_aniso_U_22
_atom_site_aniso_U_33
_atom_site_aniso_U_23
_atom_site_aniso_U_13
_atom_site_aniso_U_12
C1 0.065(2) 0.0431(19) 0.060(3) 0.0044(19) 0.009(2) -0.0090(17)
C2 0.065(2) 0.055(2) 0.062(3) 0.005(2) 0.024(2) 0.0000(18)
C3 0.0379(16) 0.0453(19) 0.058(3) 0.0039(19) 0.0012(17) -0.0060(15)
C4 0.0389(16) 0.0396(17) 0.038(2) -0.0007(16) 0.0019(15) -0.0012(14)
C5 0.0411(17) 0.049(2) 0.043(2) -0.0014(18) 0.0030(17) -0.0020(16)
C6 0.060(2) 0.086(3) 0.094(4) -0.019(3) 0.040(3) -0.006(2)
C7 0.0388(16) 0.0415(17) 0.043(2) -0.0012(17) -0.0012(16) -0.0017(14)
C8 0.0465(19) 0.048(2) 0.052(3) -0.001(2) -0.0013(19) -0.0022(17)
C9 0.104(3) 0.099(3) 0.055(3) 0.014(3) -0.030(3) 0.014(3)
C10 0.075(3) 0.042(2) 0.080(3) 0.002(2) -0.002(2) -0.0074(19)
C11 0.082(3) 0.056(3) 0.111(4) 0.014(3) -0.024(3) -0.028(2)
C12 0.055(2) 0.088(3) 0.117(5) 0.038(4) -0.010(3) -0.017(3)
C13 0.051(2) 0.092(3) 0.102(4) -0.002(3) 0.014(2) 0.004(2)
C14 0.061(2) 0.062(2) 0.073(3) -0.003(2) 0.008(2) -0.0080(19)
C15 0.0499(19) 0.0408(18) 0.052(3) 0.0121(19) 0.0044(19) -0.0053(16)
C16 0.0480(19) 0.051(2) 0.059(3) 0.018(2) 0.0022(19) -0.0058(16)
C17 0.0332(15) 0.0448(19) 0.041(2) -0.0027(18) -0.0028(16) -0.0025(14)
C18 0.0379(15) 0.0335(16) 0.040(2) 0.0022(16) 0.0010(16) -0.0050(14)
C19 0.0375(16) 0.0480(19) 0.038(2) 0.0024(18) -0.0021(16) -0.0023(15)
C20 0.059(2) 0.052(2) 0.049(3) -0.0046(19) -0.0061(19) -0.0159(17)
C21 0.068(2) 0.076(3) 0.054(3) -0.017(2) -0.010(2) -0.017(2)
C22 0.072(3) 0.104(4) 0.038(3) -0.016(3) -0.001(2) -0.006(3)
C23 0.055(2) 0.080(3) 0.046(3) 0.005(2) -0.0009(19) -0.013(2)
C24 0.0387(16) 0.056(2) 0.032(2) -0.0002(18) 0.0019(15) -0.0034(16)
C25 0.0401(17) 0.0383(18) 0.051(2) -0.0040(17) 0.0020(17) -0.0050(14)
C26 0.0335(17) 0.058(2) 0.064(3) -0.012(2) -0.0028(18) -0.0018(16)
C27 0.0410(17) 0.050(2) 0.049(3) -0.003(2) -0.0075(17) 0.0068(15)
C28 0.068(2) 0.054(2) 0.057(3) -0.002(2) -0.011(2) 0.0141(19)
C29 0.071(2) 0.044(2) 0.073(3) -0.006(2) -0.014(2) 0.0087(19)
C30 0.0377(17) 0.057(2) 0.064(3) 0.003(2) 0.0007(19) 0.0091(16)
C31 0.078(3) 0.078(3) 0.077(4) 0.023(3) 0.015(3) 0.005(2)
C32 0.056(2) 0.068(3) 0.061(3) -0.002(2) -0.009(2) 0.0062(19)
C33 0.055(2) 0.051(2) 0.062(3) -0.005(2) -0.009(2) -0.0028(18)
N1 0.0441(14) 0.0327(14) 0.0459(19) 0.0030(13) 0.0039(14) -0.0062(12)
N2 0.0465(14) 0.0451(16) 0.0403(19) 0.0071(15) 0.0003(14) -0.0066(13)
O1 0.0660(15) 0.0405(14) 0.078(2) -0.0164(14) 0.0111(15) 0.0006(12)
O2 0.0418(12) 0.0496(14) 0.0566(17) -0.0097(13) 0.0130(12) -0.0031(11)
O3 0.0877(18) 0.0710(17) 0.068(2) -0.0118(17) -0.0170(17) 0.0342(16)
O4 0.0668(15) 0.0656(16) 0.0420(17) 0.0046(14) -0.0088(14) 0.0005(12)
O5 0.0638(15) 0.0411(13) 0.0488(17) -0.0055(13) -0.0053(13) -0.0085(11)
O6 0.0504(14) 0.0749(17) 0.098(3) 0.0140(18) -0.0187(16) -0.0122(14)
O7 0.0658(16) 0.0627(17) 0.077(2) 0.0196(16) 0.0038(16) 0.0017(12)
S1 0.0748(6) 0.0588(6) 0.0510(7) 0.0040(5) 0.0083(5) -0.0094(5)

loop_
_atom_type_symbol
_atom_type_description
_atom_type_scat_dispersion_real
_atom_type_scat_dispersion_imag
_atom_type_scat_source
C C 0.0033 0.0016 'International Tables Vol C Tables 4.2.6.8 and 6.1.1.4'
H H 0.0000 0.0000 'International Tables Vol C Tables 4.2.6.8 and 6.1.1.4'
N N 0.0061 0.0033 'International Tables Vol C Tables 4.2.6.8 and 6.1.1.4'
O O 0.0106 0.0060 'International Tables Vol C Tables 4.2.6.8 and 6.1.1.4'
S S 0.1246 0.1234 'International Tables Vol C Tables 4.2.6.8 and 6.1.1.4'

loop_
_geom_angle_atom_site_label_1
_geom_angle_atom_site_label_2
_geom_angle_atom_site_label_3
_geom_angle
N1 C1 S1 108.3(2)
N1 C1 H1A 110.0
S1 C1 H1A 110.0
N1 C1 H1B 110.0
S1 C1 H1B 110.0
H1A C1 H1B 108.4
C3 C2 S1 107.3(2)
C3 C2 H2A 110.3
S1 C2 H2A 110.3
C3 C2 H2B 110.3
S1 C2 H2B 110.3
H2A C2 H2B 108.5
N1 C3 C25 105.2(3)
N1 C3 C2 109.8(3)
C25 C3 C2 113.8(3)
N1 C3 H3 109.3
C25 C3 H3 109.3
C2 C3 H3 109.3
N1 C4 C5 108.6(2)
N1 C4 C7 117.0(3)
C5 C4 C7 110.9(3)
N1 C4 C18 98.8(2)
C5 C4 C18 108.4(3)
C7 C4 C18 112.3(3)
O1 C5 O2 124.3(3)
O1 C5 C4 126.1(3)
O2 C5 C4 109.6(3)
O2 C6 H6A 109.5
O2 C6 H6B 109.5
H6A C6 H6B 109.5
O2 C6 H6C 109.5
H6A C6 H6C 109.5
H6B C6 H6C 109.5
C8 C7 C4 116.2(3)
C8 C7 H7A 108.2
C4 C7 H7A 108.2
C8 C7 H7B 108.2
C4 C7 H7B 108.2
H7A C7 H7B 107.4
O3 C8 O4 123.6(4)
O3 C8 C7 124.9(4)
O4 C8 C7 111.5(3)
O4 C9 H9A 109.5
O4 C9 H9B 109.5
H9A C9 H9B 109.5
O4 C9 H9C 109.5
H9A C9 H9C 109.5
H9B C9 H9C 109.5
C15 C10 C11 120.9(4)
C15 C10 H10 119.5
C11 C10 H10 119.5
C12 C11 C10 120.7(4)
C12 C11 H11 119.6
C10 C11 H11 119.6
C13 C12 C11 119.2(4)
C13 C12 H12 120.4
C11 C12 H12 120.4
C12 C13 C14 119.9(4)
C12 C13 H13 120.1
C14 C13 H13 120.1
C15 C14 C13 121.8(4)
C15 C14 H14 119.1
C13 C14 H14 119.1
C14 C15 C10 117.4(3)
C14 C15 C16 122.4(3)
C10 C15 C16 120.2(3)
N2 C16 C15 114.4(3)
N2 C16 H16A 108.7
C15 C16 H16A 108.7
N2 C16 H16B 108.7
C15 C16 H16B 108.7
H16A C16 H16B 107.6
O5 C17 N2 125.3(3)
O5 C17 C18 126.4(3)
N2 C17 C18 108.2(3)
C19 C18 C17 101.5(3)
C19 C18 C25 114.7(3)
C17 C18 C25 110.4(2)
C19 C18 C4 112.7(3)
C17 C18 C4 115.3(2)
C25 C18 C4 102.7(3)
C20 C19 C24 119.1(3)
C20 C19 C18 131.5(3)
C24 C19 C18 109.3(3)
C21 C20 C19 119.0(4)
C21 C20 H20 120.5
C19 C20 H20 120.5
C20 C21 C22 120.5(4)
C20 C21 H21 119.7
C22 C21 H21 119.7
C21 C22 C23 121.0(4)
C21 C22 H22 119.5
C23 C22 H22 119.5
C24 C23 C22 117.8(4)
C24 C23 H23 121.1
C22 C23 H23 121.1
C23 C24 C19 122.6(4)
C23 C24 N2 128.1(4)
C19 C24 N2 109.3(3)
C26 C25 C3 114.4(3)
C26 C25 C18 112.8(3)
C3 C25 C18 104.8(2)
C26 C25 H25 108.2
C3 C25 H25 108.2
C18 C25 H25 108.2
O6 C26 C27 119.9(3)
O6 C26 C25 121.7(3)
C27 C26 C25 118.3(3)
C33 C27 C28 118.2(4)
C33 C27 C26 118.7(4)
C28 C27 C26 123.1(4)
C29 C28 C27 121.6(4)
C29 C28 H28 119.2
C27 C28 H28 119.2
C28 C29 C30 119.0(4)
C28 C29 H29 120.5
C30 C29 H29 120.5
O7 C30 C29 115.9(4)
O7 C30 C32 123.9(4)
C29 C30 C32 120.1(4)
O7 C31 H31A 109.5
O7 C31 H31B 109.5
H31A C31 H31B 109.5
O7 C31 H31C 109.5
H31A C31 H31C 109.5
H31B C31 H31C 109.5
C33 C32 C30 119.3(4)
C33 C32 H32 120.4
C30 C32 H32 120.4
C27 C33 C32 121.8(4)
C27 C33 H33 119.1
C32 C33 H33 119.1
C1 N1 C3 108.6(3)
C1 N1 C4 121.6(3)
C3 N1 C4 110.4(2)
C17 N2 C24 111.7(3)
C17 N2 C16 121.0(3)
C24 N2 C16 126.8(3)
C5 O2 C6 116.3(3)
C8 O4 C9 115.9(3)
C30 O7 C31 117.7(3)
C2 S1 C1 92.29(18)

loop_
_geom_bond_atom_site_label_1
_geom_bond_atom_site_label_2
_geom_bond_distance
C1 N1 1.428(4)
C1 S1 1.829(4)
C1 H1A 0.9700
C1 H1B 0.9700
C2 C3 1.540(6)
C2 S1 1.784(4)
C2 H2A 0.9700
C2 H2B 0.9700
C3 N1 1.454(4)
C3 C25 1.530(5)
C3 H3 0.9800
C4 N1 1.467(4)
C4 C5 1.521(5)
C4 C7 1.529(5)
C4 C18 1.579(5)
C5 O1 1.193(4)
C5 O2 1.335(4)
C6 O2 1.426(4)
C6 H6A 0.9600
C6 H6B 0.9600
C6 H6C 0.9600
C7 C8 1.498(5)
C7 H7A 0.9700
C7 H7B 0.9700
C8 O3 1.193(4)
C8 O4 1.316(5)
C9 O4 1.434(5)
C9 H9A 0.9600
C9 H9B 0.9600
C9 H9C 0.9600
C10 C15 1.375(5)
C10 C11 1.377(6)
C10 H10 0.9300
C11 C12 1.361(6)
C11 H11 0.9300
C12 C13 1.355(7)
C12 H12 0.9300
C13 C14 1.384(6)
C13 H13 0.9300
C14 C15 1.363(5)
C14 H14 0.9300
C15 C16 1.499(4)
C16 N2 1.450(4)
C16 H16A 0.9700
C16 H16B 0.9700
C17 O5 1.201(4)
C17 N2 1.352(4)
C17 C18 1.551(4)
C18 C19 1.507(5)
C18 C25 1.564(4)
C19 C20 1.378(5)
C19 C24 1.388(5)
C20 C21 1.373(6)
C20 H20 0.9300
C21 C22 1.373(6)
C21 H21 0.9300
C22 C23 1.384(6)
C22 H22 0.9300
C23 C24 1.344(5)
C23 H23 0.9300
C24 N2 1.408(4)
C25 C26 1.504(5)
C25 H25 0.9800
C26 O6 1.209(4)
C26 C27 1.483(5)
C27 C33 1.364(5)
C27 C28 1.380(5)
C28 C29 1.369(5)
C28 H28 0.9300
C29 C30 1.378(6)
C29 H29 0.9300
C30 O7 1.359(5)
C30 C32 1.382(5)
C31 O7 1.412(5)
C31 H31A 0.9600
C31 H31B 0.9600
C31 H31C 0.9600
C32 C33 1.366(5)
C32 H32 0.9300
C33 H33 0.9300
